data_2239920
loop_
_publ_author_name
'Choi, Hong Dae'
'Lee, Uk'

_publ_section_title
;
 Crystal structure of
 5-iodo-2-methyl-3-[(4-methylphenyl)sulfonyl]-1-benzofuran
;
_journal_coeditor_code HB7273
_journal_issue 9
_journal_name_full 'Acta Crystallographica Section E'
_journal_page_first o1028
_journal_paper_doi 10.1107/S1600536814018510
_journal_volume 70
_journal_year 2014
_chemical_formula_iupac 'C16 H13 I O3 S'
_chemical_formula_moiety 'C16 H13 I O3 S'
_chemical_formula_sum 'C16 H13 I O3 S'
_chemical_formula_weight 412.22
_chemical_melting_point_gt 462
_chemical_melting_point_lt 461
_chemical_name_systematic
;
5-iodo-2-methyl-3-[(4-methylphenyl)sulfonyl]-1-benzofuran
;
_space_group_IT_number 2
_symmetry_cell_setting triclinic
_symmetry_space_group_name_Hall '-P 1'
_symmetry_space_group_name_H-M 'P -1'
_atom_sites_solution_hydrogens difmap
_atom_sites_solution_primary direct
_atom_sites_solution_secondary difmap
_audit_creation_method 'form.cif (version 2.0)'
_cell_angle_alpha 111.5400(10)
_cell_angle_beta 90.8820(10)
_cell_angle_gamma 108.7600(10)
_cell_formula_units_Z 2
_cell_length_a 7.21610(10)
_cell_length_b 10.5267(2)
_cell_length_c 11.3442(2)
_cell_measurement_reflns_used 9550
_cell_measurement_temperature 173(2)
_cell_measurement_theta_max 28.37
_cell_measurement_theta_min 3.02
_cell_volume 750.20(2)
_computing_cell_refinement '<i>SAINT</i> (Bruker, 2009)'
_computing_data_collection '<i>APEX2</i> (Bruker, 2009)'
_computing_data_reduction '<i>SAINT</i> (Bruker, 2009)'
_computing_molecular_graphics
;
<i>ORTEP-3 for Windows</i> (Farrugia, 2012) and
<i>DIAMOND</i> (Brandenburg, 1998)
;
_computing_publication_material '<i>SHELXL97</i> (Sheldrick, 2008)'
_computing_structure_refinement '<i>SHELXL97</i> (Sheldrick, 2008)'
_computing_structure_solution '<i>SHELXS97</i> (Sheldrick, 2008)'
_diffrn_ambient_temperature 173(2)
_diffrn_detector_area_resol_mean 10.0
_diffrn_measured_fraction_theta_full 0.990
_diffrn_measured_fraction_theta_max 0.990
_diffrn_measurement_device_type 'Bruker SMART APEXII CCD'
_diffrn_measurement_method '\f and \w scans'
_diffrn_radiation_monochromator 'graphite multilayer'
_diffrn_radiation_source 'rotating anode'
_diffrn_radiation_type MoK\a
_diffrn_radiation_wavelength 0.71073
_diffrn_reflns_av_R_equivalents 0.0274
_diffrn_reflns_av_sigmaI/netI 0.0228
_diffrn_reflns_limit_h_max 9
_diffrn_reflns_limit_h_min -8
_diffrn_reflns_limit_k_max 12
_diffrn_reflns_limit_k_min -14
_diffrn_reflns_limit_l_max 15
_diffrn_reflns_limit_l_min -15
_diffrn_reflns_number 13690
_diffrn_reflns_theta_full 28.39
_diffrn_reflns_theta_max 28.39
_diffrn_reflns_theta_min 1.95
_diffrn_standards_number 0
_exptl_absorpt_coefficient_mu 2.280
_exptl_absorpt_correction_T_max 0.5200
_exptl_absorpt_correction_T_min 0.4269
_exptl_absorpt_correction_type multi-scan
_exptl_absorpt_process_details '(<i>SADABS</i>; Bruker, 2009)'
_exptl_crystal_colour colourless
_exptl_crystal_density_diffrn 1.825
_exptl_crystal_density_method 'not measured'
_exptl_crystal_description block
_exptl_crystal_F_000 404
_exptl_crystal_size_max 0.45
_exptl_crystal_size_mid 0.37
_exptl_crystal_size_min 0.33
_refine_diff_density_max 0.531
_refine_diff_density_min -0.821
_refine_ls_extinction_method none
_refine_ls_goodness_of_fit_ref 1.093
_refine_ls_hydrogen_treatment constr
_refine_ls_matrix_type full
_refine_ls_number_parameters 192
_refine_ls_number_reflns 3730
_refine_ls_number_restraints 0
_refine_ls_restrained_S_all 1.093
_refine_ls_R_factor_all 0.0252
_refine_ls_R_factor_gt 0.0233
_refine_ls_shift/su_max 0.000
_refine_ls_shift/su_mean 0.000
_refine_ls_structure_factor_coef Fsqd
_refine_ls_weighting_details 'calc w=1/[\s^2^(Fo^2^)+(0.0251P)^2^+0.4508P] where P=(Fo^2^+2Fc^2^)/3'
_refine_ls_weighting_scheme calc
_refine_ls_wR_factor_gt 0.0583
_refine_ls_wR_factor_ref 0.0594
_reflns_number_gt 3508
_reflns_number_total 3730
_reflns_threshold_expression I>2\s(I)
_cod_data_source_file hb7273sup1.cif
_cod_data_source_block I
_cod_original_cell_volume 750.19(2)
_cod_original_sg_symbol_Hall '-P 1 '
_cod_database_code 2239920
_cod_database_fobs_code 2239920

loop_
_symmetry_equiv_pos_as_xyz
'x, y, z'
'-x, -y, -z'

loop_
_atom_site_type_symbol
_atom_site_label
_atom_site_fract_x
_atom_site_fract_y
_atom_site_fract_z
_atom_site_U_iso_or_equiv
_atom_site_adp_type
_atom_site_calc_flag
_atom_site_refinement_flags
_atom_site_occupancy
_atom_site_symmetry_multiplicity
I I1 0.34881(2) 0.005191(17) 0.133697(13) 0.03924(6) Uani d . 1 2
S S1 0.51630(7) 0.39711(5) 0.72563(4) 0.02485(10) Uani d . 1 2
O O1 0.1860(2) -0.00618(16) 0.66250(15) 0.0303(3) Uani d . 1 2
O O2 0.6298(2) 0.41551(16) 0.62596(13) 0.0302(3) Uani d . 1 2
O O3 0.6169(2) 0.43950(18) 0.85197(14) 0.0346(3) Uani d . 1 2
C C1 0.3716(3) 0.2132(2) 0.66867(18) 0.0245(4) Uani d . 1 2
C C2 0.3274(3) 0.1121(2) 0.53672(18) 0.0236(4) Uani d . 1 2
C C3 0.3694(3) 0.1210(2) 0.41971(19) 0.0257(4) Uani d . 1 2
H H3 0.4451 0.2108 0.4148 0.031 Uiso calc R 1 2
C C4 0.2959(3) -0.0065(2) 0.31154(19) 0.0283(4) Uani d . 1 2
C C5 0.1880(3) -0.1412(2) 0.3154(2) 0.0329(4) Uani d . 1 2
H H5 0.1444 -0.2267 0.2386 0.040 Uiso calc R 1 2
C C6 0.1449(3) -0.1498(2) 0.4313(2) 0.0326(4) Uani d . 1 2
H H6 0.0707 -0.2398 0.4364 0.039 Uiso calc R 1 2
C C7 0.2144(3) -0.0220(2) 0.5385(2) 0.0268(4) Uani d . 1 2
C C8 0.2817(3) 0.1378(2) 0.7397(2) 0.0281(4) Uani d . 1 2
C C9 0.2619(3) 0.1795(3) 0.8770(2) 0.0365(5) Uani d . 1 2
H H9A 0.3626 0.2751 0.9271 0.055 Uiso calc R 1 2
H H9B 0.2802 0.1066 0.9058 0.055 Uiso calc R 1 2
H H9C 0.1299 0.1844 0.8893 0.055 Uiso calc R 1 2
C C10 0.3497(3) 0.4906(2) 0.73988(18) 0.0248(4) Uani d . 1 2
C C11 0.3006(3) 0.5246(2) 0.63922(19) 0.0288(4) Uani d . 1 2
H H11 0.3530 0.4950 0.5615 0.035 Uiso calc R 1 2
C C12 0.1741(3) 0.6022(2) 0.6538(2) 0.0328(4) Uani d . 1 2
H H12 0.1422 0.6274 0.5858 0.039 Uiso calc R 1 2
C C13 0.0926(3) 0.6441(2) 0.7656(2) 0.0309(4) Uani d . 1 2
C C14 0.1398(3) 0.6056(2) 0.8638(2) 0.0345(5) Uani d . 1 2
H H14 0.0825 0.6315 0.9399 0.041 Uiso calc R 1 2
C C15 0.2688(3) 0.5302(2) 0.85277(19) 0.0317(4) Uani d . 1 2
H H15 0.3016 0.5059 0.9211 0.038 Uiso calc R 1 2
C C16 -0.0386(4) 0.7339(2) 0.7832(3) 0.0412(5) Uani d . 1 2
H H16A 0.0429 0.8378 0.8215 0.062 Uiso calc R 1 2
H H16B -0.1335 0.7112 0.8399 0.062 Uiso calc R 1 2
H H16C -0.1104 0.7110 0.6998 0.062 Uiso calc R 1 2

loop_
_atom_site_aniso_label
_atom_site_aniso_U_11
_atom_site_aniso_U_22
_atom_site_aniso_U_33
_atom_site_aniso_U_12
_atom_site_aniso_U_13
_atom_site_aniso_U_23
I1 0.04516(10) 0.04799(10) 0.02485(8) 0.02137(7) 0.00481(6) 0.01037(6)
S1 0.0240(2) 0.0273(2) 0.0206(2) 0.00442(17) 0.00161(17) 0.01065(18)
O1 0.0292(7) 0.0299(7) 0.0393(8) 0.0103(6) 0.0085(6) 0.0220(6)
O2 0.0286(7) 0.0306(7) 0.0267(7) 0.0034(6) 0.0067(6) 0.0122(6)
O3 0.0315(7) 0.0426(8) 0.0248(7) 0.0068(6) -0.0035(6) 0.0135(6)
C1 0.0223(8) 0.0273(9) 0.0269(9) 0.0090(7) 0.0047(7) 0.0137(8)
C2 0.0197(8) 0.0248(9) 0.0292(9) 0.0091(7) 0.0029(7) 0.0128(7)
C3 0.0245(9) 0.0259(9) 0.0277(9) 0.0085(7) 0.0032(7) 0.0119(8)
C4 0.0269(9) 0.0314(10) 0.0281(10) 0.0144(8) 0.0017(7) 0.0100(8)
C5 0.0312(10) 0.0265(10) 0.0369(11) 0.0121(8) -0.0046(8) 0.0065(8)
C6 0.0278(10) 0.0237(9) 0.0472(12) 0.0083(8) 0.0008(9) 0.0158(9)
C7 0.0224(8) 0.0287(9) 0.0355(10) 0.0106(7) 0.0043(7) 0.0182(8)
C8 0.0256(9) 0.0328(10) 0.0335(10) 0.0126(8) 0.0057(8) 0.0192(8)
C9 0.0394(12) 0.0470(13) 0.0352(11) 0.0175(10) 0.0129(9) 0.0269(10)
C10 0.0285(9) 0.0209(8) 0.0216(8) 0.0046(7) 0.0016(7) 0.0084(7)
C11 0.0320(10) 0.0302(10) 0.0222(9) 0.0064(8) 0.0042(7) 0.0120(8)
C12 0.0351(11) 0.0312(10) 0.0325(11) 0.0065(8) 0.0004(8) 0.0176(9)
C13 0.0280(9) 0.0198(9) 0.0388(11) 0.0024(7) 0.0036(8) 0.0103(8)
C14 0.0426(12) 0.0287(10) 0.0300(10) 0.0121(9) 0.0111(9) 0.0094(8)
C15 0.0427(11) 0.0307(10) 0.0212(9) 0.0113(9) 0.0047(8) 0.0111(8)
C16 0.0402(12) 0.0277(11) 0.0558(15) 0.0123(9) 0.0077(11) 0.0161(10)

loop_
_atom_type_symbol
_atom_type_description
_atom_type_scat_dispersion_real
_atom_type_scat_dispersion_imag
_atom_type_scat_source
C C 0.0033 0.0016 'International Tables Vol C Tables 4.2.6.8 and 6.1.1.4'
H H 0.0000 0.0000 'International Tables Vol C Tables 4.2.6.8 and 6.1.1.4'
O O 0.0106 0.0060 'International Tables Vol C Tables 4.2.6.8 and 6.1.1.4'
S S 0.1246 0.1234 'International Tables Vol C Tables 4.2.6.8 and 6.1.1.4'
I I -0.4742 1.8119 'International Tables Vol C Tables 4.2.6.8 and 6.1.1.4'

loop_
_geom_angle_atom_site_label_1
_geom_angle_atom_site_label_2
_geom_angle_atom_site_label_3
_geom_angle_site_symmetry_3
_geom_angle
C4 I1 I1 2_655 152.81(5)
O3 S1 O2 . 119.63(9)
O3 S1 C1 . 108.45(10)
O2 S1 C1 . 106.07(9)
O3 S1 C10 . 107.93(10)
O2 S1 C10 . 108.10(9)
C1 S1 C10 . 105.86(9)
C8 O1 C7 . 107.15(15)
C8 C1 C2 . 107.56(17)
C8 C1 S1 . 126.69(16)
C2 C1 S1 . 125.74(14)
C7 C2 C3 . 119.25(18)
C7 C2 C1 . 105.06(17)
C3 C2 C1 . 135.69(17)
C4 C3 C2 . 116.96(18)
C4 C3 H3 . 121.5
C2 C3 H3 . 121.5
C3 C4 C5 . 123.1(2)
C3 C4 I1 . 117.72(15)
C5 C4 I1 . 119.19(15)
C6 C5 C4 . 119.9(2)
C6 C5 H5 . 120.0
C4 C5 H5 . 120.0
C7 C6 C5 . 116.79(19)
C7 C6 H6 . 121.6
C5 C6 H6 . 121.6
C6 C7 O1 . 126.11(18)
C6 C7 C2 . 123.91(19)
O1 C7 C2 . 109.97(17)
C1 C8 O1 . 110.23(18)
C1 C8 C9 . 133.9(2)
O1 C8 C9 . 115.80(17)
C8 C9 H9A . 109.5
C8 C9 H9B . 109.5
H9A C9 H9B . 109.5
C8 C9 H9C . 109.5
H9A C9 H9C . 109.5
H9B C9 H9C . 109.5
C11 C10 C15 . 120.7(2)
C11 C10 S1 . 119.87(16)
C15 C10 S1 . 119.40(16)
C12 C11 C10 . 118.98(19)
C12 C11 H11 . 120.5
C10 C11 H11 . 120.5
C11 C12 C13 . 121.5(2)
C11 C12 H12 . 119.3
C13 C12 H12 . 119.3
C12 C13 C14 . 118.5(2)
C12 C13 C16 . 121.3(2)
C14 C13 C16 . 120.1(2)
C15 C14 C13 . 121.3(2)
C15 C14 H14 . 119.4
C13 C14 H14 . 119.4
C14 C15 C10 . 118.99(19)
C14 C15 H15 . 120.5
C10 C15 H15 . 120.5
C13 C16 H16A . 109.5
C13 C16 H16B . 109.5
H16A C16 H16B . 109.5
C13 C16 H16C . 109.5
H16A C16 H16C . 109.5
H16B C16 H16C . 109.5

loop_
_geom_bond_atom_site_label_1
_geom_bond_atom_site_label_2
_geom_bond_site_symmetry_2
_geom_bond_distance
I1 C4 . 2.099(2)
I1 I1 2_655 3.7534(3)
S1 O3 . 1.4389(14)
S1 O2 . 1.4400(14)
S1 C1 . 1.737(2)
S1 C10 . 1.758(2)
O1 C8 . 1.369(3)
O1 C7 . 1.381(3)
C1 C8 . 1.362(3)
C1 C2 . 1.439(3)
C2 C7 . 1.393(3)
C2 C3 . 1.396(3)
C3 C4 . 1.379(3)
C3 H3 . 0.9500
C4 C5 . 1.398(3)
C5 C6 . 1.384(3)
C5 H5 . 0.9500
C6 C7 . 1.374(3)
C6 H6 . 0.9500
C8 C9 . 1.478(3)
C9 H9A . 0.9800
C9 H9B . 0.9800
C9 H9C . 0.9800
C10 C11 . 1.388(3)
C10 C15 . 1.394(3)
C11 C12 . 1.383(3)
C11 H11 . 0.9500
C12 C13 . 1.388(3)
C12 H12 . 0.9500
C13 C14 . 1.389(3)
C13 C16 . 1.507(3)
C14 C15 . 1.384(3)
C14 H14 . 0.9500
C15 H15 . 0.9500
C16 H16A . 0.9800
C16 H16B . 0.9800
C16 H16C . 0.9800

loop_
_geom_hbond_atom_site_label_D
_geom_hbond_atom_site_label_H
_geom_hbond_atom_site_label_A
_geom_hbond_site_symmetry_A
_geom_hbond_distance_DH
_geom_hbond_distance_HA
_geom_hbond_distance_DA
_geom_hbond_angle_DHA
C15 H15 O3 2_667 0.95 2.44 3.311(2) 153

loop_
_geom_torsion_atom_site_label_1
_geom_torsion_atom_site_label_2
_geom_torsion_atom_site_label_3
_geom_torsion_atom_site_label_4
_geom_torsion_site_symmetry_1
_geom_torsion
O3 S1 C1 C8 . 31.6(2)
O2 S1 C1 C8 . 161.28(18)
C10 S1 C1 C8 . -84.0(2)
O3 S1 C1 C2 . -147.56(17)
O2 S1 C1 C2 . -17.9(2)
C10 S1 C1 C2 . 96.83(18)
C8 C1 C2 C7 . -1.5(2)
S1 C1 C2 C7 . 177.78(15)
C8 C1 C2 C3 . 177.9(2)
S1 C1 C2 C3 . -2.8(3)
C7 C2 C3 C4 . -0.5(3)
C1 C2 C3 C4 . -179.8(2)
C2 C3 C4 C5 . -1.6(3)
C2 C3 C4 I1 . 178.02(14)
I1 I1 C4 C3 2_655 89.06(19)
I1 I1 C4 C5 2_655 -91.27(19)
C3 C4 C5 C6 . 2.3(3)
I1 C4 C5 C6 . -177.38(15)
C4 C5 C6 C7 . -0.6(3)
C5 C6 C7 O1 . 179.13(19)
C5 C6 C7 C2 . -1.5(3)
C8 O1 C7 C6 . 179.2(2)
C8 O1 C7 C2 . -0.3(2)
C3 C2 C7 C6 . 2.1(3)
C1 C2 C7 C6 . -178.35(19)
C3 C2 C7 O1 . -178.42(16)
C1 C2 C7 O1 . 1.1(2)
C2 C1 C8 O1 . 1.4(2)
S1 C1 C8 O1 . -177.87(14)
C2 C1 C8 C9 . -176.3(2)
S1 C1 C8 C9 . 4.4(4)
C7 O1 C8 C1 . -0.7(2)
C7 O1 C8 C9 . 177.42(17)
O3 S1 C10 C11 . 151.02(16)
O2 S1 C10 C11 . 20.28(18)
C1 S1 C10 C11 . -93.02(17)
O3 S1 C10 C15 . -28.79(18)
O2 S1 C10 C15 . -159.52(15)
C1 S1 C10 C15 . 87.17(17)
C15 C10 C11 C12 . 1.8(3)
S1 C10 C11 C12 . -178.00(15)
C10 C11 C12 C13 . -1.3(3)
C11 C12 C13 C14 . -0.4(3)
C11 C12 C13 C16 . 177.49(19)
C12 C13 C14 C15 . 1.5(3)
C16 C13 C14 C15 . -176.3(2)
C13 C14 C15 C10 . -1.0(3)
C11 C10 C15 C14 . -0.7(3)
S1 C10 C15 C14 . 179.13(16)
